data_7121503
loop_
_publ_author_name
'Wang, Kai-Yao'
'Ding, Dong'
'Zhang, Shu'
'Wang, Yanlong'
'Liu, Wei'
'Wang, Shuao'
'Wang, Shuai-Hua'
'Liu, Dan'
'Wang, Cheng'

_publ_section_title
;
 Preparation of thermochromic selenidostannates in deep eutectic solvents.
;
_journal_issue 38
_journal_name_full 'Chemical communications (Cambridge, England)'
_journal_page_first 4806
_journal_page_last 4809
_journal_paper_doi 10.1039/c8cc01614c
_journal_volume 54
_journal_year 2018
_chemical_formula_sum 'C12 H32 N2 Se7 Sn3'
_chemical_formula_weight 1113.18
_space_group_crystal_system orthorhombic
_space_group_IT_number 61
_space_group_name_Hall '-P 2ac 2ab'
_space_group_name_H-M_alt 'P b c a'
_symmetry_space_group_name_Hall '-P 2ac 2ab'
_symmetry_space_group_name_H-M 'P b c a'
_atom_sites_solution_hydrogens geom
_audit_creation_method SHELXL-2014/7
_audit_update_record
;
2018-04-12 deposited with the CCDC.
2018-04-13 downloaded from the CCDC.
;
_cell_angle_alpha 90
_cell_angle_beta 90
_cell_angle_gamma 90
_cell_formula_units_Z 8
_cell_length_a 17.5771(13)
_cell_length_b 13.7282(8)
_cell_length_c 24.1464(13)
_cell_measurement_reflns_used 5147
_cell_measurement_temperature 320(2)
_cell_measurement_theta_max 26.6590
_cell_measurement_theta_min 2.8820
_cell_volume 5826.6(6)
_computing_cell_refinement 'CrysAlisPro 1.171.39.28b (Rigaku OD, 2015)'
_computing_data_collection 'CrysAlisPro 1.171.39.28b (Rigaku OD, 2015)'
_computing_data_reduction 'CrysAlisPro 1.171.39.28b (Rigaku OD, 2015)'
_computing_structure_refinement 'SHELXL-2014/7 (Sheldrick, 2014)'
_diffrn_ambient_temperature 320(2)
_diffrn_measured_fraction_theta_full 0.999
_diffrn_measured_fraction_theta_max 0.999
_diffrn_measurement_device_type 'XtaLAB AFC12 (RINC): Kappa dual offset/far'
_diffrn_measurement_method '\w scans'
_diffrn_radiation_type MoK\a
_diffrn_radiation_wavelength 0.71073
_diffrn_reflns_av_R_equivalents 0.1209
_diffrn_reflns_av_unetI/netI 0.0629
_diffrn_reflns_Laue_measured_fraction_full 0.999
_diffrn_reflns_Laue_measured_fraction_max 0.999
_diffrn_reflns_limit_h_max 22
_diffrn_reflns_limit_h_min -22
_diffrn_reflns_limit_k_max 17
_diffrn_reflns_limit_k_min -17
_diffrn_reflns_limit_l_max 30
_diffrn_reflns_limit_l_min -30
_diffrn_reflns_number 49302
_diffrn_reflns_point_group_measured_fraction_full 0.999
_diffrn_reflns_point_group_measured_fraction_max 0.999
_diffrn_reflns_theta_full 25.242
_diffrn_reflns_theta_max 27.102
_diffrn_reflns_theta_min 2.528
_diffrn_source 'fine-focus sealed X-ray tube'
_exptl_absorpt_coefficient_mu 11.300
_exptl_absorpt_correction_T_max 1.00000
_exptl_absorpt_correction_T_min 0.37619
_exptl_absorpt_correction_type multi-scan
_exptl_absorpt_process_details
;
CrysAlisPro 1.171.39.28b (Rigaku Oxford Diffraction, 2015)
Empirical absorption correction using spherical harmonics,
 implemented in SCALE3 ABSPACK scaling algorithm.
;
_exptl_crystal_colour ORANGE
_exptl_crystal_density_diffrn 2.538
_exptl_crystal_description PLATE
_exptl_crystal_F_000 4048
_exptl_crystal_size_max 0.110
_exptl_crystal_size_mid 0.080
_exptl_crystal_size_min 0.040
_refine_diff_density_max 1.721
_refine_diff_density_min -1.391
_refine_diff_density_rms 0.273
_refine_ls_extinction_method none
_refine_ls_goodness_of_fit_ref 1.095
_refine_ls_hydrogen_treatment constr
_refine_ls_matrix_type full
_refine_ls_number_parameters 155
_refine_ls_number_reflns 6423
_refine_ls_number_restraints 16
_refine_ls_restrained_S_all 2.944
_refine_ls_R_factor_all 0.1215
_refine_ls_R_factor_gt 0.0734
_refine_ls_shift/su_max 0.000
_refine_ls_shift/su_mean 0.000
_refine_ls_structure_factor_coef Fsqd
_refine_ls_weighting_details 'w=1/[\s^2^(Fo^2^)+(0.0756P)^2^+88.6872P] where P=(Fo^2^+2Fc^2^)/3'
_refine_ls_weighting_scheme calc
_refine_ls_wR_factor_gt 0.1690
_refine_ls_wR_factor_ref 0.1924
_reflns_Friedel_coverage 0.000
_reflns_number_gt 4140
_reflns_number_total 6423
_reflns_threshold_expression 'I > 2\s(I)'
_cod_data_source_file c8cc01614c2.cif
_cod_data_source_block 2-320K
_cod_depositor_comments 'Adding full bibliography for 7121499--7121514.cif.'
_cod_database_code 7121503
_shelx_shelxl_version_number 2014/7
_shelx_space_group_comment
;
The symmetry employed for this shelxl refinement is uniquely defined
by the following loop, which should always be used as a source of
symmetry information in preference to the above space-group names.
They are only intended as comments.
;

loop_
_space_group_symop_operation_xyz
'x, y, z'
'-x+1/2, -y, z+1/2'
'-x, y+1/2, -z+1/2'
'x+1/2, -y+1/2, -z'
'-x, -y, -z'
'x-1/2, y, -z-1/2'
'x, -y-1/2, z-1/2'
'-x-1/2, y-1/2, z'

loop_
_atom_site_label
_atom_site_type_symbol
_atom_site_fract_x
_atom_site_fract_y
_atom_site_fract_z
_atom_site_U_iso_or_equiv
_atom_site_adp_type
_atom_site_occupancy
_atom_site_site_symmetry_order
_atom_site_calc_flag
_atom_site_refinement_flags_posn
_atom_site_refinement_flags_adp
Sn1 Sn 0.49888(6) 0.01775(6) 0.07591(3) 0.0370(2) Uani 1 1 d . .
Sn2 Sn 0.49900(6) 0.18516(6) 0.19893(4) 0.0397(3) Uani 1 1 d . .
Sn3 Sn 0.49573(6) -0.08829(7) 0.22054(4) 0.0394(3) Uani 1 1 d . .
Se1 Se 0.44096(10) -0.13102(11) 0.12506(6) 0.0485(4) Uani 1 1 d . .
Se2 Se 0.44391(10) 0.18575(11) 0.10050(6) 0.0476(4) Uani 1 1 d . .
Se3 Se 0.43823(10) 0.06257(11) 0.26589(6) 0.0492(4) Uani 1 1 d . .
Se4 Se 0.60567(9) 0.00107(12) 0.00673(5) 0.0469(4) Uani 1 1 d . .
Se5 Se 0.59487(8) 0.03695(10) 0.16496(5) 0.0377(3) Uani 1 1 d . .
Se6 Se 0.39673(10) 0.31846(11) 0.23539(7) 0.0509(4) Uani 1 1 d . .
Se7 Se 0.60616(10) 0.29550(12) 0.22798(7) 0.0533(4) Uani 1 1 d . .
N1 N 0.2112(11) 0.0823(14) 0.1564(8) 0.088(5) Uani 1 1 d D .
N2 N 0.1960(15) -0.276(2) 0.4133(10) 0.143(9) Uiso 1 1 d D .
C1 C 0.232(2) 0.180(2) 0.1411(18) 0.20(2) Uani 1 1 d . .
H1A H 0.2857 0.1895 0.1478 0.303 Uiso 1 1 calc R U
H1B H 0.2218 0.1903 0.1025 0.303 Uiso 1 1 calc R U
H1C H 0.2038 0.2259 0.1628 0.303 Uiso 1 1 calc R U
C4 C 0.1302(13) 0.068(2) 0.1464(13) 0.138(11) Uiso 1 1 d D .
H4A H 0.1164 0.0131 0.1698 0.166 Uiso 1 1 calc R U
H4B H 0.1059 0.1242 0.1628 0.166 Uiso 1 1 calc R U
C3 C 0.232(2) 0.060(3) 0.2139(18) 0.190(17) Uiso 1 1 d . .
H3A H 0.2167 -0.0057 0.2224 0.285 Uiso 1 1 calc R U
H3B H 0.2856 0.0664 0.2185 0.285 Uiso 1 1 calc R U
H3C H 0.2060 0.1042 0.2383 0.285 Uiso 1 1 calc R U
C8 C 0.213(2) -0.352(3) 0.3714(13) 0.209(18) Uiso 1 1 d D .
H8A H 0.2641 -0.3743 0.3763 0.314 Uiso 1 1 calc R U
H8B H 0.1782 -0.4050 0.3758 0.314 Uiso 1 1 calc R U
H8C H 0.2074 -0.3245 0.3349 0.314 Uiso 1 1 calc R U
C9 C 0.115(2) -0.242(3) 0.4043(16) 0.22(2) Uiso 1 1 d D .
H9A H 0.1028 -0.1924 0.4310 0.336 Uiso 1 1 calc R U
H9B H 0.1103 -0.2154 0.3677 0.336 Uiso 1 1 calc R U
H9C H 0.0811 -0.2959 0.4085 0.336 Uiso 1 1 calc R U
C7 C 0.198(2) -0.323(3) 0.4708(12) 0.296 Uiso 1 1 d D U
H7A H 0.1875 -0.2746 0.4985 0.444 Uiso 1 1 calc DR U
H7B H 0.1611 -0.3738 0.4728 0.444 Uiso 1 1 calc R U
H7C H 0.2480 -0.3496 0.4772 0.444 Uiso 1 1 calc R U
C10 C 0.265(3) -0.205(4) 0.4137(19) 0.37(4) Uiso 1 1 d D .
H10A H 0.2930 -0.2176 0.3800 0.443 Uiso 1 1 calc R U
H10B H 0.2439 -0.1399 0.4103 0.443 Uiso 1 1 calc R U
C2 C 0.252(3) 0.004(3) 0.125(2) 0.24(2) Uiso 1 1 d . .
H2A H 0.2351 -0.0583 0.1377 0.353 Uiso 1 1 calc R U
H2B H 0.2419 0.0111 0.0864 0.353 Uiso 1 1 calc R U
H2C H 0.3059 0.0102 0.1316 0.353 Uiso 1 1 calc R U
C6 C 0.022(3) 0.001(4) 0.075(2) 0.31(3) Uiso 1 1 d D .
H6A H 0.0172 0.0117 0.0360 0.467 Uiso 1 1 calc DR U
H6B H 0.0269 -0.0672 0.0824 0.467 Uiso 1 1 calc R U
H6C H -0.0221 0.0261 0.0937 0.467 Uiso 1 1 calc R U
C5 C 0.089(3) 0.051(5) 0.0953(18) 0.35(4) Uiso 1 1 d D .
H5A H 0.0803 0.1172 0.0823 0.416 Uiso 1 1 calc R U
H5B H 0.1284 0.0258 0.0712 0.416 Uiso 1 1 calc R U
C11 C 0.322(3) -0.202(5) 0.461(2) 0.44(5) Uiso 1 1 d D .
H11A H 0.2925 -0.1779 0.4916 0.530 Uiso 1 1 calc DR U
H11B H 0.3304 -0.2708 0.4688 0.530 Uiso 1 1 calc R U
C12 C 0.395(2) -0.160(5) 0.469(2) 0.395 Uiso 1 1 d D U
H12A H 0.4130 -0.1758 0.5056 0.592 Uiso 1 1 calc R U
H12B H 0.4301 -0.1851 0.4421 0.592 Uiso 1 1 calc R U
H12C H 0.3916 -0.0905 0.4653 0.592 Uiso 1 1 calc R U

loop_
_atom_site_aniso_label
_atom_site_aniso_U_11
_atom_site_aniso_U_22
_atom_site_aniso_U_33
_atom_site_aniso_U_23
_atom_site_aniso_U_13
_atom_site_aniso_U_12
Sn1 0.0546(6) 0.0352(5) 0.0212(4) -0.0022(3) 0.0022(4) 0.0019(5)
Sn2 0.0599(6) 0.0302(4) 0.0290(4) -0.0053(3) -0.0040(4) -0.0005(5)
Sn3 0.0589(6) 0.0305(4) 0.0289(4) 0.0053(3) -0.0021(4) 0.0037(5)
Se1 0.0703(11) 0.0395(8) 0.0357(7) 0.0017(6) -0.0056(7) -0.0145(7)
Se2 0.0703(11) 0.0403(8) 0.0321(7) -0.0036(6) -0.0091(7) 0.0140(7)
Se3 0.0711(11) 0.0400(8) 0.0366(8) 0.0000(6) 0.0148(7) 0.0048(7)
Se4 0.0466(9) 0.0681(10) 0.0261(7) -0.0052(6) 0.0000(6) 0.0012(8)
Se5 0.0495(8) 0.0347(7) 0.0288(6) 0.0000(5) -0.0009(6) 0.0011(6)
Se6 0.0534(10) 0.0395(8) 0.0599(10) -0.0186(7) -0.0053(8) 0.0030(7)
Se7 0.0541(10) 0.0483(9) 0.0575(10) -0.0210(7) 0.0046(8) -0.0014(7)
N1 0.081(13) 0.089(13) 0.094(14) 0.003(11) 0.005(11) -0.004(11)
C1 0.19(4) 0.12(3) 0.30(6) 0.05(3) 0.07(4) -0.04(3)

loop_
_atom_type_symbol
_atom_type_description
_atom_type_scat_dispersion_real
_atom_type_scat_dispersion_imag
_atom_type_scat_source
C C 0.0033 0.0016 'International Tables Vol C Tables 4.2.6.8 and 6.1.1.4'
H H 0.0000 0.0000 'International Tables Vol C Tables 4.2.6.8 and 6.1.1.4'
N N 0.0061 0.0033 'International Tables Vol C Tables 4.2.6.8 and 6.1.1.4'
Se Se -0.0929 2.2259 'International Tables Vol C Tables 4.2.6.8 and 6.1.1.4'
Sn Sn -0.6537 1.4246 'International Tables Vol C Tables 4.2.6.8 and 6.1.1.4'

loop_
_geom_angle_atom_site_label_1
_geom_angle_atom_site_label_2
_geom_angle_atom_site_label_3
_geom_angle
_geom_angle_site_symmetry_1
_geom_angle_site_symmetry_3
Se4 Sn1 Se2 120.94(7) . .
Se4 Sn1 Se1 121.86(6) . .
Se2 Sn1 Se1 117.20(6) . .
Se4 Sn1 Se4 90.47(5) . 5_655
Se2 Sn1 Se4 90.04(6) . 5_655
Se1 Sn1 Se4 89.75(6) . 5_655
Se4 Sn1 Se5 94.02(6) . .
Se2 Sn1 Se5 87.94(5) . .
Se1 Sn1 Se5 87.60(5) . .
Se4 Sn1 Se5 175.50(6) 5_655 .
Se7 Sn2 Se2 122.59(7) . .
Se7 Sn2 Se3 122.04(7) . .
Se2 Sn2 Se3 115.37(7) . .
Se7 Sn2 Se6 89.97(6) . .
Se2 Sn2 Se6 92.78(6) . .
Se3 Sn2 Se6 87.83(6) . .
Se7 Sn2 Se5 93.98(6) . .
Se2 Sn2 Se5 87.57(5) . .
Se3 Sn2 Se5 87.60(5) . .
Se6 Sn2 Se5 175.08(6) . .
Se6 Sn3 Se3 121.91(7) 3_645 .
Se6 Sn3 Se1 123.02(7) 3_645 .
Se3 Sn3 Se1 114.99(7) . .
Se6 Sn3 Se7 90.17(6) 3_645 3_645
Se3 Sn3 Se7 91.10(6) . 3_645
Se1 Sn3 Se7 91.70(6) . 3_645
Se6 Sn3 Se5 92.73(6) 3_645 .
Se3 Sn3 Se5 87.35(5) . .
Se1 Sn3 Se5 86.74(5) . .
Se7 Sn3 Se5 177.10(6) 3_645 .
Sn3 Se1 Sn1 94.85(6) . .
Sn2 Se2 Sn1 93.97(5) . .
Sn3 Se3 Sn2 95.57(6) . .
Sn1 Se4 Sn1 89.53(5) . 5_655
Sn1 Se5 Sn2 85.90(5) . .
Sn1 Se5 Sn3 86.20(5) . .
Sn2 Se5 Sn3 85.99(5) . .
Sn3 Se6 Sn2 89.01(6) 3_655 .
Sn2 Se7 Sn3 89.28(6) . 3_655
C1 N1 C4 110(3) . .
C1 N1 C3 112(3) . .
C4 N1 C3 112(2) . .
C1 N1 C2 114(3) . .
C4 N1 C2 107(3) . .
C3 N1 C2 102(3) . .
C8 N2 C9 108(3) . .
C8 N2 C7 108(2) . .
C9 N2 C7 106.6(19) . .
C8 N2 C10 107(3) . .
C9 N2 C10 123(3) . .
C7 N2 C10 103.8(10) . .
C5 C4 N1 131(3) . .
C11 C10 N2 122.5(15) . .
C6 C5 C4 140(4) . .
C12 C11 C10 136(3) . .

loop_
_geom_bond_atom_site_label_1
_geom_bond_atom_site_label_2
_geom_bond_distance
_geom_bond_site_symmetry_2
Sn1 Se4 2.5231(18) .
Sn1 Se2 2.5701(17) .
Sn1 Se1 2.5722(17) .
Sn1 Se4 2.7250(17) 5_655
Sn1 Se5 2.7458(16) .
Sn2 Se7 2.5169(19) .
Sn2 Se2 2.5665(17) .
Sn2 Se3 2.5667(18) .
Sn2 Se6 2.7121(18) .
Sn2 Se5 2.7663(17) .
Sn3 Se6 2.5188(18) 3_645
Sn3 Se3 2.5514(17) .
Sn3 Se1 2.5664(17) .
Sn3 Se7 2.7015(19) 3_645
Sn3 Se5 2.7918(17) .
Se4 Sn1 2.7251(17) 5_655
Se6 Sn3 2.5188(18) 3_655
Se7 Sn3 2.7014(19) 3_655
N1 C1 1.44(3) .
N1 C4 1.459(17) .
N1 C3 1.47(4) .
N1 C2 1.49(5) .
N2 C8 1.48(4) .
N2 C9 1.51(4) .
N2 C7 1.534(17) .
N2 C10 1.545(16) .
C4 C5 1.449(19) .
C10 C11 1.520(18) .
C6 C5 1.443(19) .
C11 C12 1.427(19) .

loop_
_geom_hbond_atom_site_label_D
_geom_hbond_atom_site_label_H
_geom_hbond_atom_site_label_A
_geom_hbond_distance_DH
_geom_hbond_distance_HA
_geom_hbond_distance_DA
_geom_hbond_angle_DHA
_geom_hbond_site_symmetry_A
C1 H1A Se2 0.96 3.01 3.85(4) 146.9 .
C4 H4A Se6 0.97 3.11 4.07(3) 168.1 8_655
C3 H3A Se6 0.96 3.15 4.04(4) 156.1 8_655
C3 H3B Se3 0.96 2.92 3.84(4) 162.4 .
C10 H10A Se7 0.97 3.16 4.11(5) 166.3 3_645
C8 H8A Se5 0.96 2.94 3.81(4) 152.2 3_645
C9 H9A Se4 0.96 3.05 3.97(5) 160.2 6_556
C2 H2C Se1 0.96 3.07 3.80(5) 134.4 .
